data_1008726
loop_
_publ_author_name
'Mosset, A'
'Bonnet, J J'
'Galy, J'

_publ_section_title
;
Structure cristalline de la Chalconatronite synthetique. Na2 Cu (C O3)2
(H2 O)3
;
_journal_coden_ASTM ZKKKAJ
_journal_name_full
;
Zeitschrift fuer Kristallographie, Kristallgeometrie, Kristallphysik,
Kristallchemie (145,1977-148,1979)
;
_journal_page_first 165
_journal_page_last 177
_journal_volume 148
_journal_year 1978
_chemical_compound_source synthetic
_chemical_formula_structural 'Na2 Cu (C O3)2 (H2 O)3'
_chemical_formula_sum 'C2 H6 Cu Na2 O9'
_chemical_name_mineral Chalconatronite
_chemical_name_systematic 'Disodium copper(II) carbonate trihydrate'
_space_group_IT_number 14
_symmetry_cell_setting monoclinic
_symmetry_Int_Tables_number 14
_symmetry_space_group_name_Hall '-P 2yn'
_symmetry_space_group_name_H-M 'P 1 21/n 1'
_cell_angle_alpha 90
_cell_angle_beta 91.83(2)
_cell_angle_gamma 90
_cell_formula_units_Z 4
_cell_length_a 9.696(2)
_cell_length_b 6.101(2)
_cell_length_c 13.779(3)
_cell_volume 814.7
_exptl_crystal_density_meas 2.29(2)
_refine_ls_R_factor_all 0.042
_cod_original_formula_sum 'H6 Cu Na2 O9'
_cod_database_code 1008726

loop_
_symmetry_equiv_pos_as_xyz
x,y,z
1/2+x,1/2-y,1/2+z
-x,-y,-z
1/2-x,1/2+y,1/2-z

loop_
_atom_site_aniso_label
_atom_site_aniso_U_11
_atom_site_aniso_U_12
_atom_site_aniso_U_13
_atom_site_aniso_U_22
_atom_site_aniso_U_23
_atom_site_aniso_U_33
Cu1 0.0138(1) -0.0013(1) -0.0045(1) 0.0150(1) 0.0039(1) 0.0154(1)
Na1 0.0224(2) -0.0008(2) -0.0020(1) 0.0165(4) 0.0023(2) 0.0217(1)
Na2 0.0246(2) 0.0015(3) -0.0009(1) 0.0200(5) 0.0004(2) 0.0176(1)
O1 0.0181(3) -0.0037(4) -0.0098(2) 0.0240(9) 0.0082(3) 0.0191(2)
O2 0.0170(3) -0.0045(4) -0.0039(2) 0.0176(8) 0.0013(3) 0.0275(2)
O3 0.0183(3) -0.0021(4) -0.0057(2) 0.0160(7) 0.0049(3) 0.0169(1)
O4 0.0166(3) 0.0014(4) -0.0063(2) 0.0239(9) -0.0142(3) 0.0275(2)
O5 0.0138(3) -0.0002(4) -0.0041(2) 0.0196(8) -0.0048(3) 0.0258(2)
O6 0.0160(3) 0.0021(4) -0.0039(2) 0.0147(7) -0.0024(3) 0.0156(1)
O7 0.0330(4) -0.0013(5) -0.0045(2) 0.0239(3) 0.0039(3) 0.0182(2)
O8 0.0328(4) -0.0047(5) -0.0042(2) 0.0206(9) 0.0023(3) 0.0192(2)
O9 0.0313(4) 0.0067(5) -0.0043(2) 0.0234(9) 0.0045(3) 0.0228(2)
C1 0.0150(4) 0.0012(5) -0.0030(2) 0.0145(10) -0.0010(3) 0.0144(2)
C2 0.0162(4) 0.0011(5) -0.0020(2) 0.0123(9) 0.0011(3) 0.0134(2)

loop_
_atom_site_label
_atom_site_type_symbol
_atom_site_symmetry_multiplicity
_atom_site_Wyckoff_symbol
_atom_site_fract_x
_atom_site_fract_y
_atom_site_fract_z
_atom_site_occupancy
_atom_site_attached_hydrogens
_atom_site_calc_flag
Cu1 Cu2+ 4 e 0.12300(5) 0.99013(9) 0.31960(4) 1. 0 d
Na1 Na1+ 4 e 0.6645(2) 0.7633(3) 0.2014(1) 1. 0 d
Na2 Na1+ 4 e 0.6063(2) 0.5223(3) 0.4018(1) 1. 0 d
O1 O2- 4 e 0.0327(3) 0.7380(6) 0.3864(2) 1. 0 d
O2 O2- 4 e -0.1811(3) 0.6398(5) 0.3322(2) 1. 0 d
O3 O2- 4 e -0.0647(3) 0.9177(5) 0.2664(2) 1. 0 d
O4 O2- 4 e 0.3132(3) 0.7210(6) 0.2655(2) 1. 0 d
O5 O2- 4 e 0.5122(3) 0.8465(5) 0.3320(2) 1. 0 d
O6 O2- 4 e 0.3094(3) 0.9749(5) 0.3783(2) 1. 0 d
O7 O2- 4 e 0.0304(4) -0.7316(6) 0.4183(2) 1. 2 d
O8 O2- 4 e 0.3201(4) 0.8455(6) 0.5794(2) 1. 2 d
O9 O2- 4 e 0.1306(4) 0.8973(6) 0.0687(2) 1. 2 d
C1 C4+ 4 e -0.0767(4) 0.7596(7) 0.3282(3) 1. 0 d
C2 C4+ 4 e 0.3822(4) 0.8474(7) 0.3248(3) 1. 0 d
H1 H1+ 4 e 0. 0.24 0.48 1. 0 d
H2 H1+ 4 e 0.02 0.44 0.42 1. 0 d
H3 H1+ 4 e -1. -1. -1. 4. 0 dum

loop_
_atom_type_symbol
_atom_type_oxidation_number
Cu2+ 2.000
Na1+ 1.000
O2- -2.000
C4+ 4.000
H1+ 1.000
